data_7227355
loop_
_publ_author_name
'Li, Ling'
'Lv, Lei'
'Huang, Ru-Dan'

_publ_section_title
;
 A series of coordination polymers based on terphenyl tetracarboxylates
 and bis-pyridyl ligands with water vapor sorption properties
;
_journal_issue 2
_journal_name_full 'RSC Adv.'
_journal_page_first 975
_journal_paper_doi 10.1039/C6RA25319A
_journal_volume 7
_journal_year 2017
_chemical_formula_sum 'C39 H46 Mn2 N4 O19'
_chemical_formula_weight 984.68
_chemical_name_systematic
; 
 ? 
;
_space_group_IT_number 2
_symmetry_cell_setting triclinic
_symmetry_space_group_name_Hall '-P 1'
_symmetry_space_group_name_H-M 'P -1'
_atom_sites_solution_hydrogens geom
_atom_sites_solution_primary direct
_atom_sites_solution_secondary difmap
_audit_creation_method SHELXL-97
_audit_update_record
;
2015-03-30 deposited with the CCDC.
2016-11-21 downloaded from the CCDC.
;
_cell_angle_alpha 79.594(2)
_cell_angle_beta 75.334(2)
_cell_angle_gamma 61.9060(10)
_cell_formula_units_Z 1
_cell_length_a 10.2909(9)
_cell_length_b 10.6550(10)
_cell_length_c 11.4221(11)
_cell_measurement_reflns_used 1191
_cell_measurement_temperature 298(2)
_cell_measurement_theta_max 22.554
_cell_measurement_theta_min 3.208
_cell_volume 1066.09(17)
_computing_cell_refinement 'Bruker SMART'
_computing_data_collection 'Bruker SMART'
_computing_data_reduction 'Bruker SAINT'
_computing_molecular_graphics 'Bruker SHELXTL'
_computing_publication_material 'Bruker SHELXTL'
_computing_structure_refinement 'SHELXL-97 (Sheldrick, 1997)'
_computing_structure_solution 'SHELXS-97 (Sheldrick, 1990)'
_diffrn_ambient_temperature 298(2)
_diffrn_measured_fraction_theta_full 0.979
_diffrn_measured_fraction_theta_max 0.979
_diffrn_measurement_device_type 'CCD area detector'
_diffrn_measurement_method 'phi and omega scans'
_diffrn_radiation_monochromator graphite
_diffrn_radiation_source 'fine-focus sealed tube'
_diffrn_radiation_type MoK\a
_diffrn_radiation_wavelength 0.71073
_diffrn_reflns_av_R_equivalents 0.0384
_diffrn_reflns_av_sigmaI/netI 0.0895
_diffrn_reflns_limit_h_max 12
_diffrn_reflns_limit_h_min -11
_diffrn_reflns_limit_k_max 12
_diffrn_reflns_limit_k_min -12
_diffrn_reflns_limit_l_max 13
_diffrn_reflns_limit_l_min -13
_diffrn_reflns_number 5366
_diffrn_reflns_theta_full 25.02
_diffrn_reflns_theta_max 25.02
_diffrn_reflns_theta_min 3.21
_exptl_absorpt_coefficient_mu 0.677
_exptl_absorpt_correction_T_max 0.8995
_exptl_absorpt_correction_T_min 0.7976
_exptl_absorpt_correction_type multi-scan
_exptl_absorpt_process_details sadabs
_exptl_crystal_density_diffrn 1.534
_exptl_crystal_density_meas 0
_exptl_crystal_density_method 'not measured'
_exptl_crystal_F_000 510
_exptl_crystal_size_max 0.35
_exptl_crystal_size_mid 0.23
_exptl_crystal_size_min 0.16
_refine_diff_density_max 0.603
_refine_diff_density_min -0.519
_refine_diff_density_rms 0.086
_refine_ls_extinction_method none
_refine_ls_goodness_of_fit_ref 1.030
_refine_ls_hydrogen_treatment mixed
_refine_ls_matrix_type full
_refine_ls_number_parameters 336
_refine_ls_number_reflns 3691
_refine_ls_number_restraints 0
_refine_ls_restrained_S_all 1.030
_refine_ls_R_factor_all 0.1062
_refine_ls_R_factor_gt 0.0621
_refine_ls_shift/su_max 0.001
_refine_ls_shift/su_mean 0.000
_refine_ls_structure_factor_coef Fsqd
_refine_ls_weighting_details 'calc w=1/[\s^2^(Fo^2^)+(0.0927P)^2^+0.1296P] where P=(Fo^2^+2Fc^2^)/3'
_refine_ls_weighting_scheme calc
_refine_ls_wR_factor_gt 0.1514
_refine_ls_wR_factor_ref 0.1827
_reflns_number_gt 2284
_reflns_number_total 3691
_reflns_threshold_expression >2sigma(I)
_cod_data_source_file c6ra25319a2.cif
_cod_data_source_block complex12
_cod_depositor_comments
;
The following automatic conversions were performed:

'_symmetry_cell_setting' value 'Triclinic' changed to 'triclinic'
according to
/usr/data/users/saulius/crontab/automatic-downloads/rss-feeds/RSC/lib/dictionaries/cif_core.dic
dictionary named 'cif_core.dic' version 2.4.2 from 2011-04-26.

Automatic conversion script
Id: cif_fix_values 4268 2015-11-12 08:31:59Z antanas 
;
_cod_original_sg_symbol_H-M P-1
_cod_database_code 7227355

loop_
_symmetry_equiv_pos_as_xyz
'x, y, z'
'-x, -y, -z'

loop_
_atom_site_label
_atom_site_type_symbol
_atom_site_fract_x
_atom_site_fract_y
_atom_site_fract_z
_atom_site_U_iso_or_equiv
_atom_site_adp_type
_atom_site_occupancy
_atom_site_symmetry_multiplicity
_atom_site_calc_flag
_atom_site_refinement_flags
_atom_site_disorder_assembly
_atom_site_disorder_group
Mn1 Mn 0.55889(8) 0.35795(8) 0.19134(7) 0.0324(3) Uani 1 1 d . . .
N1 N 0.3533(5) 0.3329(5) 0.2749(4) 0.0407(11) Uani 1 1 d . . .
N2 N -0.0105(5) 0.1359(6) 0.4987(5) 0.0595(14) Uani 1 1 d . . .
O1 O 0.5174(4) 0.3489(3) 0.0169(3) 0.0360(8) Uani 1 1 d . . .
O2 O 0.5469(4) 0.4188(3) -0.1785(3) 0.0379(9) Uani 1 1 d . . .
O3 O 1.1926(4) -0.2697(3) -0.1348(3) 0.0381(9) Uani 1 1 d . . .
O4 O 1.2887(4) -0.1213(4) -0.2136(3) 0.0372(9) Uani 1 1 d . . .
O5 O -0.1540(5) 0.3624(5) 0.4328(5) 0.0746(14) Uani 1 1 d . . .
O6 O 0.5843(4) 0.3782(5) 0.3738(3) 0.0619(12) Uani 1 1 d . . .
H6C H 0.5453 0.3511 0.4422 0.074 Uiso 1 1 d R A .
H6D H 0.6647 0.3774 0.3814 0.074 Uiso 1 1 d R . .
O7 O 0.4930(8) 0.2894(8) 0.6051(6) 0.161(3) Uani 1 1 d . . .
H7C H 0.4963 0.2103 0.5966 0.193 Uiso 1 1 d R . .
H7D H 0.4060 0.3406 0.6440 0.193 Uiso 1 1 d R . .
O8 O 0.4145(8) 0.0514(8) 0.6151(6) 0.152(3) Uani 1 1 d . . .
H8C H 0.3817 -0.0045 0.6598 0.182 Uiso 1 1 d R . .
H8D H 0.4640 0.0144 0.5482 0.182 Uiso 1 1 d R . .
O9 O 0.7948(8) 0.6172(8) 0.2700(8) 0.166(3) Uani 1 1 d . . .
H9C H 0.8270 0.5317 0.3009 0.199 Uiso 1 1 d R . .
H9D H 0.7284 0.6709 0.3242 0.199 Uiso 1 1 d R . .
O10 O 0.1964(12) 0.4772(11) 0.9851(12) 0.103(4) Uani 0.50 1 d P . .
H10 H 0.2238 0.5403 0.9661 0.124 Uiso 0.50 1 calc PR . .
C1 C 0.4971(5) 0.1008(5) -0.0943(4) 0.0304(11) Uani 1 1 d . . .
H1 H 0.4945 0.1687 -0.1587 0.036 Uiso 1 1 calc R . .
C2 C 0.6223(5) 0.0326(4) -0.0391(4) 0.0243(10) Uani 1 1 d . . .
C3 C 0.6218(5) -0.0690(5) 0.0550(4) 0.0288(11) Uani 1 1 d . . .
H3 H 0.7045 -0.1170 0.0926 0.035 Uiso 1 1 calc R . .
C4 C 0.5881(5) 0.3331(5) -0.0897(4) 0.0276(11) Uani 1 1 d . A .
C5 C 1.1769(5) -0.1452(5) -0.1674(4) 0.0294(11) Uani 1 1 d . . .
C6 C 0.7373(5) 0.2036(5) -0.1143(4) 0.0263(10) Uani 1 1 d . . .
C7 C 0.7537(5) 0.0651(5) -0.0841(4) 0.0248(10) Uani 1 1 d . A .
C8 C 0.8987(5) -0.0467(5) -0.1016(4) 0.0266(10) Uani 1 1 d . . .
H8 H 0.9117 -0.1397 -0.0804 0.032 Uiso 1 1 calc R A .
C9 C 1.0234(5) -0.0232(5) -0.1497(4) 0.0270(11) Uani 1 1 d . A .
C10 C 1.0053(5) 0.1152(5) -0.1826(4) 0.0305(11) Uani 1 1 d . . .
H10A H 1.0882 0.1325 -0.2157 0.037 Uiso 1 1 calc R A .
C11 C 0.8621(5) 0.2268(5) -0.1655(4) 0.0319(11) Uani 1 1 d . A .
H11 H 0.8492 0.3196 -0.1889 0.038 Uiso 1 1 calc R . .
C12 C 0.264(3) 0.393(2) 0.380(3) 0.053(5) Uani 0.60(3) 1 d P A 1
H12 H 0.2846 0.4541 0.4127 0.064 Uiso 0.60(3) 1 calc PR A 1
C13 C 0.146(2) 0.367(2) 0.4391(18) 0.049(4) Uani 0.60(3) 1 d P A 1
H13 H 0.0909 0.4042 0.5136 0.059 Uiso 0.60(3) 1 calc PR A 1
C14 C 0.1066(7) 0.2810(6) 0.3829(5) 0.0475(14) Uani 1 1 d . . .
C15 C 0.2029(18) 0.218(2) 0.2839(11) 0.051(4) Uani 0.60(3) 1 d P A 1
H15 H 0.1879 0.1541 0.2496 0.061 Uiso 0.60(3) 1 calc PR A 1
C16 C 0.3229(18) 0.246(2) 0.2320(11) 0.047(4) Uani 0.60(3) 1 d P A 1
H16 H 0.3863 0.2000 0.1628 0.057 Uiso 0.60(3) 1 calc PR A 1
C12' C 0.301(5) 0.332(3) 0.390(4) 0.053(8) Uani 0.40(3) 1 d P A 2
H12' H 0.3427 0.3562 0.4400 0.064 Uiso 0.40(3) 1 calc PR A 2
C13' C 0.182(4) 0.297(4) 0.442(3) 0.057(7) Uani 0.40(3) 1 d P A 2
H13' H 0.1587 0.2843 0.5265 0.068 Uiso 0.40(3) 1 calc PR A 2
C15' C 0.139(3) 0.308(3) 0.2505(19) 0.048(6) Uani 0.40(3) 1 d P A 2
H15' H 0.0776 0.3117 0.2017 0.058 Uiso 0.40(3) 1 calc PR A 2
C16' C 0.264(3) 0.328(3) 0.2025(19) 0.049(6) Uani 0.40(3) 1 d P A 2
H16' H 0.2916 0.3397 0.1186 0.059 Uiso 0.40(3) 1 calc PR A 2
C17 C -0.0288(7) 0.2607(8) 0.4406(6) 0.0573(17) Uani 1 1 d . A .
C18 C -0.1383(7) 0.1070(7) 0.5581(6) 0.0583(17) Uani 1 1 d . . .
H18A H -0.2314 0.1929 0.5531 0.070 Uiso 1 1 calc R . .
H18B H -0.1343 0.0774 0.6430 0.070 Uiso 1 1 calc R . .
C19 C 0.1333(7) 0.0071(7) 0.5026(6) 0.0582(17) Uani 1 1 d . . .
H19A H 0.1437 -0.0250 0.5862 0.070 Uiso 1 1 calc R . .
H19B H 0.2159 0.0290 0.4621 0.070 Uiso 1 1 calc R . .
C20 C 0.1011(16) 0.5026(16) 0.9371(14) 0.072(4) Uani 0.50 1 d P . .
H20A H 0.1039 0.4154 0.9225 0.108 Uiso 0.50 1 calc PR . .
H20B H 0.1127 0.5559 0.8612 0.108 Uiso 0.50 1 calc PR . .
H20C H 0.0066 0.5580 0.9872 0.108 Uiso 0.50 1 calc PR . .

loop_
_atom_site_aniso_label
_atom_site_aniso_U_11
_atom_site_aniso_U_22
_atom_site_aniso_U_33
_atom_site_aniso_U_23
_atom_site_aniso_U_13
_atom_site_aniso_U_12
Mn1 0.0227(4) 0.0290(4) 0.0391(5) 0.0012(3) -0.0051(3) -0.0081(3)
N1 0.040(3) 0.046(3) 0.039(3) -0.007(2) -0.001(2) -0.023(2)
N2 0.043(3) 0.078(4) 0.062(3) 0.004(3) -0.006(3) -0.036(3)
O1 0.0298(19) 0.0325(19) 0.039(2) -0.0034(16) -0.0039(16) -0.0098(16)
O2 0.039(2) 0.0277(18) 0.038(2) 0.0012(16) -0.0116(16) -0.0070(16)
O3 0.0270(19) 0.0272(19) 0.050(2) 0.0031(16) -0.0069(16) -0.0067(16)
O4 0.0222(18) 0.0362(19) 0.046(2) 0.0029(16) -0.0035(15) -0.0107(16)
O5 0.049(3) 0.064(3) 0.108(4) -0.002(3) 0.001(3) -0.033(3)
O6 0.051(3) 0.095(3) 0.047(2) -0.007(2) -0.011(2) -0.037(3)
O7 0.117(5) 0.172(7) 0.096(5) 0.042(5) -0.004(4) -0.012(5)
O8 0.172(7) 0.149(7) 0.120(6) 0.035(5) -0.002(5) -0.087(6)
O9 0.150(7) 0.108(6) 0.178(8) -0.004(5) -0.028(6) -0.011(5)
O10 0.055(7) 0.070(7) 0.170(12) 0.043(7) -0.011(7) -0.038(6)
C1 0.029(3) 0.028(3) 0.033(3) 0.002(2) -0.009(2) -0.012(2)
C2 0.020(2) 0.020(2) 0.029(3) -0.005(2) -0.0047(19) -0.005(2)
C3 0.022(2) 0.029(3) 0.037(3) 0.005(2) -0.012(2) -0.012(2)
C4 0.023(2) 0.027(3) 0.033(3) -0.004(2) -0.003(2) -0.012(2)
C5 0.020(2) 0.030(3) 0.032(3) 0.000(2) -0.008(2) -0.007(2)
C6 0.023(2) 0.024(2) 0.029(3) -0.002(2) -0.005(2) -0.008(2)
C7 0.024(2) 0.026(2) 0.026(2) -0.005(2) -0.0061(19) -0.011(2)
C8 0.029(3) 0.021(2) 0.028(3) 0.0009(19) -0.009(2) -0.009(2)
C9 0.024(2) 0.029(3) 0.023(2) -0.001(2) -0.006(2) -0.007(2)
C10 0.023(2) 0.032(3) 0.036(3) 0.002(2) -0.004(2) -0.014(2)
C11 0.030(3) 0.025(3) 0.039(3) 0.001(2) -0.004(2) -0.013(2)
C12 0.053(13) 0.069(14) 0.047(9) -0.008(12) -0.003(8) -0.039(13)
C13 0.048(10) 0.066(11) 0.042(7) -0.017(9) 0.009(6) -0.036(10)
C14 0.045(4) 0.057(4) 0.050(4) -0.004(3) -0.002(3) -0.035(3)
C15 0.057(9) 0.065(11) 0.047(7) -0.013(7) -0.003(6) -0.041(9)
C16 0.050(8) 0.058(10) 0.038(7) -0.017(6) 0.003(6) -0.029(8)
C12' 0.05(2) 0.07(2) 0.047(14) -0.007(18) -0.003(12) -0.039(19)
C13' 0.056(17) 0.073(19) 0.046(12) 0.004(16) 0.000(11) -0.041(17)
C15' 0.047(12) 0.066(17) 0.048(10) -0.014(10) -0.004(8) -0.038(12)
C16' 0.047(12) 0.062(16) 0.041(10) -0.013(10) 0.000(9) -0.027(12)
C17 0.049(4) 0.068(4) 0.064(4) 0.000(4) -0.002(3) -0.039(4)
C18 0.042(4) 0.083(5) 0.057(4) 0.001(3) -0.005(3) -0.038(4)
C19 0.048(4) 0.089(5) 0.053(4) 0.006(3) -0.013(3) -0.044(4)
C20 0.056(9) 0.067(10) 0.092(11) 0.009(8) 0.007(8) -0.042(8)

loop_
_atom_type_symbol
_atom_type_description
_atom_type_scat_dispersion_real
_atom_type_scat_dispersion_imag
_atom_type_scat_source
C C 0.0033 0.0016 'International Tables Vol C Tables 4.2.6.8 and 6.1.1.4'
H H 0.0000 0.0000 'International Tables Vol C Tables 4.2.6.8 and 6.1.1.4'
O O 0.0106 0.0060 'International Tables Vol C Tables 4.2.6.8 and 6.1.1.4'
N N 0.0061 0.0033 'International Tables Vol C Tables 4.2.6.8 and 6.1.1.4'
Mn Mn 0.3368 0.7283 'International Tables Vol C Tables 4.2.6.8 and 6.1.1.4'

loop_
_geom_angle_atom_site_label_1
_geom_angle_atom_site_label_2
_geom_angle_atom_site_label_3
_geom_angle
_geom_angle_site_symmetry_1
_geom_angle_site_symmetry_3
O2 Mn1 O1 92.39(13) 2_665 .
O2 Mn1 N1 95.85(15) 2_665 .
O1 Mn1 N1 87.35(15) . .
O2 Mn1 O6 84.95(15) 2_665 .
O1 Mn1 O6 175.91(13) . .
N1 Mn1 O6 89.83(16) . .
O2 Mn1 O3 112.05(13) 2_665 2_755
O1 Mn1 O3 96.09(13) . 2_755
N1 Mn1 O3 151.65(15) . 2_755
O6 Mn1 O3 87.79(14) . 2_755
O2 Mn1 O4 168.57(13) 2_665 2_755
O1 Mn1 O4 94.82(12) . 2_755
N1 Mn1 O4 93.34(14) . 2_755
O6 Mn1 O4 88.30(14) . 2_755
O3 Mn1 O4 58.36(12) 2_755 2_755
O2 Mn1 C5 140.90(15) 2_665 2_755
O1 Mn1 C5 96.02(13) . 2_755
N1 Mn1 C5 122.58(16) . 2_755
O6 Mn1 C5 87.99(15) . 2_755
O3 Mn1 C5 29.11(13) 2_755 2_755
O4 Mn1 C5 29.25(13) 2_755 2_755
C12' N1 C16 106.7(19) . .
C12' N1 C12 25.2(14) . .
C16 N1 C12 117.5(14) . .
C12' N1 C16' 115(2) . .
C16 N1 C16' 37.1(7) . .
C12 N1 C16' 109.2(14) . .
C12' N1 Mn1 124(2) . .
C16 N1 Mn1 120.3(6) . .
C12 N1 Mn1 121.8(13) . .
C16' N1 Mn1 120.6(8) . .
C17 N2 C18 121.8(6) . .
C17 N2 C19 126.5(5) . .
C18 N2 C19 111.5(5) . .
C4 O1 Mn1 137.1(3) . .
C4 O2 Mn1 129.8(3) . 2_665
C5 O3 Mn1 91.2(3) . 2_755
C5 O4 Mn1 89.3(3) . 2_755
Mn1 O6 H6C 127.3 . .
Mn1 O6 H6D 119.1 . .
H6C O6 H6D 108.1 . .
H7C O7 H7D 107.8 . .
H8C O8 H8D 108.6 . .
H9C O9 H9D 107.8 . .
C20 O10 H10 109.5 . .
C3 C1 C2 120.9(4) 2_655 .
C3 C1 H1 119.6 2_655 .
C2 C1 H1 119.6 . .
C3 C2 C1 117.4(4) . .
C3 C2 C7 121.8(4) . .
C1 C2 C7 120.8(4) . .
C1 C3 C2 121.7(4) 2_655 .
C1 C3 H3 119.1 2_655 .
C2 C3 H3 119.1 . .
O1 C4 O2 125.0(4) . .
O1 C4 C6 118.1(4) . .
O2 C4 C6 116.8(4) . .
O3 C5 O4 121.1(4) . .
O3 C5 C9 119.4(4) . .
O4 C5 C9 119.4(4) . .
O3 C5 Mn1 59.7(2) . 2_755
O4 C5 Mn1 61.4(2) . 2_755
C9 C5 Mn1 178.3(3) . 2_755
C11 C6 C7 120.1(4) . .
C11 C6 C4 117.2(4) . .
C7 C6 C4 122.7(4) . .
C6 C7 C8 117.9(4) . .
C6 C7 C2 122.5(4) . .
C8 C7 C2 119.5(4) . .
C9 C8 C7 122.0(4) . .
C9 C8 H8 119.0 . .
C7 C8 H8 119.0 . .
C8 C9 C10 119.5(4) . .
C8 C9 C5 120.6(4) . .
C10 C9 C5 119.8(4) . .
C11 C10 C9 119.0(4) . .
C11 C10 H10A 120.5 . .
C9 C10 H10A 120.5 . .
C10 C11 C6 121.4(4) . .
C10 C11 H11 119.3 . .
C6 C11 H11 119.3 . .
C13 C12 N1 123(2) . .
C13 C12 H12 118.7 . .
N1 C12 H12 118.7 . .
C12 C13 C14 118.3(18) . .
C12 C13 H13 120.8 . .
C14 C13 H13 120.8 . .
C13' C14 C15 105.8(16) . .
C13' C14 C13 27.0(13) . .
C15 C14 C13 116.4(10) . .
C13' C14 C15' 117.5(17) . .
C15 C14 C15' 39.2(7) . .
C13 C14 C15' 108.7(10) . .
C13' C14 C17 122.2(16) . .
C15 C14 C17 124.1(7) . .
C13 C14 C17 119.4(9) . .
C15' C14 C17 119.4(8) . .
C14 C15 C16 121.3(10) . .
C14 C15 H15 119.4 . .
C16 C15 H15 119.4 . .
N1 C16 C15 123.4(10) . .
N1 C16 H16 118.3 . .
C15 C16 H16 118.3 . .
N1 C12' C13' 123(4) . .
N1 C12' H12' 118.7 . .
C13' C12' H12' 118.7 . .
C14 C13' C12' 123(3) . .
C14 C13' H13' 118.3 . .
C12' C13' H13' 118.3 . .
C16' C15' C14 116.9(14) . .
C16' C15' H15' 121.6 . .
C14 C15' H15' 121.6 . .
C15' C16' N1 122.5(15) . .
C15' C16' H16' 118.8 . .
N1 C16' H16' 118.8 . .
O5 C17 N2 123.5(6) . .
O5 C17 C14 118.2(6) . .
N2 C17 C14 118.3(6) . .
N2 C18 C19 109.2(5) . 2_556
N2 C18 H18A 109.8 . .
C19 C18 H18A 109.8 2_556 .
N2 C18 H18B 109.8 . .
C19 C18 H18B 109.8 2_556 .
H18A C18 H18B 108.3 . .
N2 C19 C18 109.7(5) . 2_556
N2 C19 H19A 109.7 . .
C18 C19 H19A 109.7 2_556 .
N2 C19 H19B 109.7 . .
C18 C19 H19B 109.7 2_556 .
H19A C19 H19B 108.2 . .
O10 C20 H20A 109.5 . .
O10 C20 H20B 109.5 . .
H20A C20 H20B 109.5 . .
O10 C20 H20C 109.5 . .
H20A C20 H20C 109.5 . .
H20B C20 H20C 109.5 . .

loop_
_geom_bond_atom_site_label_1
_geom_bond_atom_site_label_2
_geom_bond_distance
_geom_bond_site_symmetry_2
Mn1 O2 2.093(3) 2_665
Mn1 O1 2.168(3) .
Mn1 N1 2.208(4) .
Mn1 O6 2.225(4) .
Mn1 O3 2.227(3) 2_755
Mn1 O4 2.265(3) 2_755
Mn1 C5 2.579(5) 2_755
N1 C12' 1.29(5) .
N1 C16 1.311(12) .
N1 C12 1.37(3) .
N1 C16' 1.40(2) .
N2 C17 1.324(8) .
N2 C18 1.463(7) .
N2 C19 1.475(8) .
O1 C4 1.245(5) .
O2 C4 1.250(5) .
O2 Mn1 2.093(3) 2_665
O3 C5 1.255(6) .
O3 Mn1 2.227(3) 2_755
O4 C5 1.260(6) .
O4 Mn1 2.265(3) 2_755
O5 C17 1.245(7) .
O6 H6C 0.8500 .
O6 H6D 0.8499 .
O7 H7C 0.8499 .
O7 H7D 0.8500 .
O8 H8C 0.8500 .
O8 H8D 0.8499 .
O9 H9C 0.8500 .
O9 H9D 0.8499 .
O10 C20 1.142(15) .
O10 H10 0.8200 .
C1 C3 1.368(6) 2_655
C1 C2 1.397(6) .
C1 H1 0.9300 .
C2 C3 1.382(6) .
C2 C7 1.496(6) .
C3 C1 1.368(6) 2_655
C3 H3 0.9300 .
C4 C6 1.505(6) .
C5 C9 1.491(6) .
C5 Mn1 2.579(5) 2_755
C6 C11 1.386(6) .
C6 C7 1.391(6) .
C7 C8 1.395(6) .
C8 C9 1.381(6) .
C8 H8 0.9300 .
C9 C10 1.388(6) .
C10 C11 1.383(6) .
C10 H10A 0.9300 .
C11 H11 0.9300 .
C12 C13 1.36(4) .
C12 H12 0.9300 .
C13 C14 1.45(2) .
C13 H13 0.9300 .
C14 C13' 1.23(3) .
C14 C15 1.339(13) .
C14 C15' 1.47(2) .
C14 C17 1.480(8) .
C15 C16 1.368(15) .
C15 H15 0.9300 .
C16 H16 0.9300 .
C12' C13' 1.41(5) .
C12' H12' 0.9300 .
C13' H13' 0.9300 .
C15' C16' 1.37(2) .
C15' H15' 0.9300 .
C16' H16' 0.9300 .
C18 C19 1.479(9) 2_556
C18 H18A 0.9700 .
C18 H18B 0.9700 .
C19 C18 1.479(9) 2_556
C19 H19A 0.9700 .
C19 H19B 0.9700 .
C20 H20A 0.9600 .
C20 H20B 0.9600 .
C20 H20C 0.9600 .

loop_
_geom_torsion_atom_site_label_1
_geom_torsion_atom_site_label_2
_geom_torsion_atom_site_label_3
_geom_torsion_atom_site_label_4
_geom_torsion
_geom_torsion_site_symmetry_1
_geom_torsion_site_symmetry_4
O2 Mn1 N1 C12' -86.1(18) 2_665 .
O1 Mn1 N1 C12' -178.2(18) . .
O6 Mn1 N1 C12' -1.2(18) . .
O3 Mn1 N1 C12' 83.9(18) 2_755 .
O4 Mn1 N1 C12' 87.1(18) 2_755 .
C5 Mn1 N1 C12' 86.3(18) 2_755 .
O2 Mn1 N1 C16 131.8(11) 2_665 .
O1 Mn1 N1 C16 39.7(11) . .
O6 Mn1 N1 C16 -143.3(11) . .
O3 Mn1 N1 C16 -58.2(11) 2_755 .
O4 Mn1 N1 C16 -55.0(11) 2_755 .
C5 Mn1 N1 C16 -55.8(11) 2_755 .
O2 Mn1 N1 C12 -56.1(12) 2_665 .
O1 Mn1 N1 C12 -148.3(11) . .
O6 Mn1 N1 C12 28.8(12) . .
O3 Mn1 N1 C12 113.8(12) 2_755 .
O4 Mn1 N1 C12 117.0(11) 2_755 .
C5 Mn1 N1 C12 116.3(11) 2_755 .
O2 Mn1 N1 C16' 88.5(15) 2_665 .
O1 Mn1 N1 C16' -3.6(15) . .
O6 Mn1 N1 C16' 173.4(15) . .
O3 Mn1 N1 C16' -101.5(15) 2_755 .
O4 Mn1 N1 C16' -98.3(15) 2_755 .
C5 Mn1 N1 C16' -99.1(15) 2_755 .
O2 Mn1 O1 C4 97.9(5) 2_665 .
N1 Mn1 O1 C4 -166.3(5) . .
O6 Mn1 O1 C4 147(2) . .
O3 Mn1 O1 C4 -14.6(5) 2_755 .
O4 Mn1 O1 C4 -73.2(5) 2_755 .
C5 Mn1 O1 C4 -43.9(5) 2_755 .
C3 C1 C2 C3 1.0(8) 2_655 .
C3 C1 C2 C7 178.6(4) 2_655 .
C1 C2 C3 C1 -1.0(8) . 2_655
C7 C2 C3 C1 -178.6(4) . 2_655
Mn1 O1 C4 O2 -123.0(5) . .
Mn1 O1 C4 C6 54.9(6) . .
Mn1 O2 C4 O1 38.5(7) 2_665 .
Mn1 O2 C4 C6 -139.4(3) 2_665 .
Mn1 O3 C5 O4 0.8(5) 2_755 .
Mn1 O3 C5 C9 -178.3(4) 2_755 .
Mn1 O4 C5 O3 -0.8(5) 2_755 .
Mn1 O4 C5 C9 178.4(4) 2_755 .
O1 C4 C6 C11 -120.0(5) . .
O2 C4 C6 C11 58.1(6) . .
O1 C4 C6 C7 57.8(6) . .
O2 C4 C6 C7 -124.1(5) . .
C11 C6 C7 C8 3.0(7) . .
C4 C6 C7 C8 -174.7(4) . .
C11 C6 C7 C2 -174.3(4) . .
C4 C6 C7 C2 7.9(7) . .
C3 C2 C7 C6 -138.5(5) . .
C1 C2 C7 C6 43.9(6) . .
C3 C2 C7 C8 44.2(6) . .
C1 C2 C7 C8 -133.3(5) . .
C6 C7 C8 C9 -1.3(6) . .
C2 C7 C8 C9 176.1(4) . .
C7 C8 C9 C10 -0.5(7) . .
C7 C8 C9 C5 -179.9(4) . .
O3 C5 C9 C8 -2.2(7) . .
O4 C5 C9 C8 178.6(4) . .
Mn1 C5 C9 C8 -61(12) 2_755 .
O3 C5 C9 C10 178.4(4) . .
O4 C5 C9 C10 -0.8(7) . .
Mn1 C5 C9 C10 119(12) 2_755 .
C8 C9 C10 C11 0.5(7) . .
C5 C9 C10 C11 180.0(4) . .
C9 C10 C11 C6 1.2(7) . .
C7 C6 C11 C10 -3.1(7) . .
C4 C6 C11 C10 174.8(4) . .
C12' N1 C12 C13 -71(7) . .
C16 N1 C12 C13 -1(2) . .
C16' N1 C12 C13 38(2) . .
Mn1 N1 C12 C13 -173.3(13) . .
N1 C12 C13 C14 -5(2) . .
C12 C13 C14 C13' 81(5) . .
C12 C13 C14 C15 8.3(19) . .
C12 C13 C14 C15' -33.4(19) . .
C12 C13 C14 C17 -175.3(12) . .
C13' C14 C15 C16 -33.2(19) . .
C13 C14 C15 C16 -6.4(17) . .
C15' C14 C15 C16 81.2(17) . .
C17 C14 C15 C16 177.4(10) . .
C12' N1 C16 C15 28(2) . .
C12 N1 C16 C15 3.4(18) . .
C16' N1 C16 C15 -82(2) . .
Mn1 N1 C16 C15 175.7(10) . .
C14 C15 C16 N1 1(2) . .
C16 N1 C12' C13' -25(3) . .
C12 N1 C12' C13' 95(8) . .
C16' N1 C12' C13' 14(3) . .
Mn1 N1 C12' C13' -171.0(18) . .
C15 C14 C13' C12' 37(3) . .
C13 C14 C13' C12' -80(5) . .
C15' C14 C13' C12' -3(3) . .
C17 C14 C13' C12' -172.5(19) . .
N1 C12' C13' C14 -9(4) . .
C13' C14 C15' C16' 9(2) . .
C15 C14 C15' C16' -71.9(18) . .
C13 C14 C15' C16' 37(2) . .
C17 C14 C15' C16' 179.0(13) . .
C14 C15' C16' N1 -4(3) . .
C12' N1 C16' C15' -7(2) . .
C16 N1 C16' C15' 77(2) . .
C12 N1 C16' C15' -34(2) . .
Mn1 N1 C16' C15' 177.7(14) . .
C18 N2 C17 O5 0.7(10) . .
C19 N2 C17 O5 174.2(6) . .
C18 N2 C17 C14 -180.0(5) . .
C19 N2 C17 C14 -6.5(10) . .
C13' C14 C17 O5 105(2) . .
C15 C14 C17 O5 -109.9(13) . .
C13 C14 C17 O5 74.0(12) . .
C15' C14 C17 O5 -63.7(15) . .
C13' C14 C17 N2 -74(2) . .
C15 C14 C17 N2 70.8(14) . .
C13 C14 C17 N2 -105.3(11) . .
C15' C14 C17 N2 116.9(14) . .
C17 N2 C18 C19 115.8(7) . 2_556
C19 N2 C18 C19 -58.6(7) . 2_556
C17 N2 C19 C18 -115.1(7) . 2_556
C18 N2 C19 C18 58.9(7) . 2_556
